data_4513047
loop_
_publ_author_name
'Medishetty, Raghavender'
'Bai, Zhaozhi'
'Yang, Hui'
'Wong, Ming Wah'
'Vittal, Jagadese J.'

_publ_section_title
;
 Influence of Fluorine Substitution on the Unusual Solid-State [2 + 2]
 Photo-Cycloaddition Reaction between an Olefin and an Aromatic Ring
;
_journal_issue 8
_journal_name_full 'Crystal Growth &amp; Design'
_journal_page_first 4055
_journal_paper_doi 10.1021/acs.cgd.5b00664
_journal_volume 15
_journal_year 2015
_chemical_formula_sum 'C116 H96 F4 N4 O16 Zn4'
_chemical_formula_weight 2139.44
_chemical_name_systematic
; 
 ? 
;
_space_group_crystal_system monoclinic
_space_group_IT_number 14
_space_group_name_Hall '-P 2ybc'
_space_group_name_H-M_alt 'P 1 21/c 1'
_symmetry_space_group_name_Hall '-P 2ybc'
_symmetry_space_group_name_H-M 'P 1 21/c 1'
_atom_sites_solution_hydrogens geom
_audit_creation_method SHELXL-2014
_cell_angle_alpha 90
_cell_angle_beta 105.476(2)
_cell_angle_gamma 90
_cell_formula_units_Z 2
_cell_length_a 25.8026(13)
_cell_length_b 12.3472(5)
_cell_length_c 15.9123(7)
_cell_measurement_reflns_used 9924
_cell_measurement_temperature 100(2)
_cell_measurement_theta_max 27.33
_cell_measurement_theta_min 2.39
_cell_volume 4885.7(4)
_computing_cell_refinement 'Bruker SAINT'
_computing_data_collection 'Bruker APEX2'
_computing_data_reduction 'Bruker SAINT'
_computing_molecular_graphics 'Bruker SHELXTL'
_computing_publication_material 'Bruker SHELXTL'
_computing_structure_refinement 'SHELXL-2014 (Sheldrick, 2014)'
_computing_structure_solution 'SHELXS-97 (Sheldrick 2008)'
_diffrn_ambient_temperature 100(2)
_diffrn_measured_fraction_theta_full 1.000
_diffrn_measured_fraction_theta_max 1.000
_diffrn_measurement_device_type 'Bruker D8 Venture'
_diffrn_measurement_method '\f and \w scans'
_diffrn_radiation_type MoK\a
_diffrn_radiation_wavelength 0.71073
_diffrn_reflns_av_R_equivalents 0.0641
_diffrn_reflns_av_unetI/netI 0.0387
_diffrn_reflns_laue_measured_fraction_full 1.000
_diffrn_reflns_laue_measured_fraction_max 1.000
_diffrn_reflns_limit_h_max 33
_diffrn_reflns_limit_h_min -33
_diffrn_reflns_limit_k_max 16
_diffrn_reflns_limit_k_min -16
_diffrn_reflns_limit_l_max 20
_diffrn_reflns_limit_l_min -20
_diffrn_reflns_number 93145
_diffrn_reflns_point_group_measured_fraction_full 1.000
_diffrn_reflns_point_group_measured_fraction_max 1.000
_diffrn_reflns_theta_full 25.242
_diffrn_reflns_theta_max 27.498
_diffrn_reflns_theta_min 2.118
_exptl_absorpt_coefficient_mu 1.050
_exptl_absorpt_correction_T_max 0.7457
_exptl_absorpt_correction_T_min 0.6683
_exptl_absorpt_correction_type multi-scan
_exptl_absorpt_process_details 'SADABS (Sheldrick, 2011)'
_exptl_crystal_colour Colourless
_exptl_crystal_density_diffrn 1.454
_exptl_crystal_density_meas ?
_exptl_crystal_density_method 'Not Measured'
_exptl_crystal_description Block
_exptl_crystal_F_000 2208
_exptl_crystal_size_max 0.48
_exptl_crystal_size_mid 0.24
_exptl_crystal_size_min 0.12
_refine_diff_density_max 0.577
_refine_diff_density_min -0.447
_refine_diff_density_rms 0.075
_refine_ls_extinction_method none
_refine_ls_goodness_of_fit_ref 1.027
_refine_ls_hydrogen_treatment constr
_refine_ls_matrix_type full
_refine_ls_number_parameters 712
_refine_ls_number_reflns 11218
_refine_ls_number_restraints 383
_refine_ls_restrained_S_all 1.016
_refine_ls_R_factor_all 0.0659
_refine_ls_R_factor_gt 0.0419
_refine_ls_shift/su_max 0.002
_refine_ls_shift/su_mean 0.000
_refine_ls_structure_factor_coef Fsqd
_refine_ls_weighting_details 'w=1/[\s^2^(Fo^2^)+(0.0417P)^2^+5.1189P] where P=(Fo^2^+2Fc^2^)/3'
_refine_ls_weighting_scheme calc
_refine_ls_wR_factor_gt 0.0902
_refine_ls_wR_factor_ref 0.0980
_reflns_Friedel_coverage 0.000
_reflns_number_gt 8638
_reflns_number_total 11218
_reflns_threshold_expression 'I > 2\s(I)'
_cod_data_source_file cg5b00664_si_006.cif
_cod_data_source_block ncdouble
_cod_depositor_comments
;
The following automatic conversions were performed:

'_exptl_absorpt_correction_type' value 'Multi-scan' changed to
'multi-scan' according to
/usr/data/users/saulius/crontab/automatic-downloads/rss-feeds/ACS/lib/dictionaries/cif_core.dic
dictionary named 'cif_core.dic' version 2.4.2 from 2011-04-26.

'_exptl_crystal_density_meas' value 'Not Measured' was changed to '?'
- the value is perceived as not measured.

Automatic conversion script
Id: cif_fix_values 3271 2015-04-21 07:52:19Z andrius 

 Adding full bibliography for 4513046--4513050.cif.
;
_cod_database_code 4513047
_shelx_space_group_comment
; 
The symmetry employed for this shelxl refinement is uniquely defined 
by the following loop, which should always be used as a source of 
symmetry information in preference to the above space-group names. 
They are only intended as comments. 
;
_shelxl_version_number 2014-3

loop_
_space_group_symop_operation_xyz
'x, y, z'
'-x, y+1/2, -z+1/2'
'-x, -y, -z'
'x, -y-1/2, z-1/2'

loop_
_atom_site_label
_atom_site_type_symbol
_atom_site_fract_x
_atom_site_fract_y
_atom_site_fract_z
_atom_site_U_iso_or_equiv
_atom_site_adp_type
_atom_site_occupancy
_atom_site_site_symmetry_order
_atom_site_calc_flag
_atom_site_refinement_flags_posn
_atom_site_refinement_flags_adp
_atom_site_refinement_flags_occupancy
_atom_site_disorder_assembly
_atom_site_disorder_group
Zn1 Zn 0.69435(2) 0.78736(2) 0.86400(2) 0.01567(7) Uani 1 1 d . . . . .
Zn2 Zn 0.77680(2) 0.74340(2) 1.06912(2) 0.02112(8) Uani 1 1 d . . . . .
F1 F 0.38305(5) 0.83951(12) 0.39606(9) 0.0273(3) Uani 1 1 d . . . . .
O1 O 0.76085(6) 0.86344(13) 0.85864(10) 0.0203(3) Uani 1 1 d . . . . .
O2 O 0.81124(7) 0.82104(15) 0.99197(11) 0.0294(4) Uani 1 1 d . . . . .
O3 O 0.66372(7) 0.87008(14) 0.94188(11) 0.0253(4) Uani 1 1 d . . . . .
O4 O 0.71180(7) 0.82681(14) 1.07649(11) 0.0254(4) Uani 1 1 d . . . . .
O5 O 0.71811(6) 0.63908(13) 0.87451(11) 0.0214(4) Uani 1 1 d . . . . .
O6 O 0.63745(6) 0.60789(13) 0.89421(11) 0.0227(4) Uani 1 1 d . . . . .
O7 O 0.83352(7) 0.58321(14) 1.06387(12) 0.0304(4) Uani 1 1 d . . . . .
O8 O 0.75354(7) 0.59555(13) 1.08758(11) 0.0224(4) Uani 1 1 d . . . . .
N1 N 0.64386(7) 0.82966(15) 0.74808(12) 0.0152(4) Uani 1 1 d . . . . .
C1 C 0.66329(9) 0.86419(18) 0.68230(15) 0.0184(5) Uani 1 1 d . . . . .
H1 H 0.7010 0.8623 0.6897 0.022 Uiso 1 1 calc R U . . .
C2 C 0.63067(9) 0.90226(18) 0.60456(15) 0.0180(5) Uani 1 1 d . . . . .
H2 H 0.6460 0.9243 0.5593 0.022 Uiso 1 1 calc R U . . .
C3 C 0.57535(9) 0.90835(17) 0.59245(14) 0.0158(4) Uani 1 1 d . . . . .
C4 C 0.55533(9) 0.86929(18) 0.65997(15) 0.0182(5) Uani 1 1 d . . . . .
H4 H 0.5177 0.8691 0.6538 0.022 Uiso 1 1 calc R U . . .
C5 C 0.59017(9) 0.83093(18) 0.73557(15) 0.0172(5) Uani 1 1 d . . . . .
H5 H 0.5757 0.8044 0.7806 0.021 Uiso 1 1 calc R U . . .
C6 C 0.54097(9) 0.96315(17) 0.51262(14) 0.0156(4) Uani 1 1 d . . . . .
H6 H 0.5609 0.9690 0.4669 0.019 Uiso 1 1 calc R U . . .
C7 C 0.48312(9) 0.92215(18) 0.47194(14) 0.0163(5) Uani 1 1 d . . . . .
H7 H 0.4733 0.8664 0.5106 0.020 Uiso 1 1 calc R U . . .
C8 C 0.46851(9) 0.88271(17) 0.37906(15) 0.0172(5) Uani 1 1 d . . . . .
C9 C 0.50211(9) 0.88652(18) 0.32344(15) 0.0189(5) Uani 1 1 d . . . . .
H9 H 0.5381 0.9110 0.3452 0.023 Uiso 1 1 calc R U . . .
C10 C 0.48371(10) 0.85507(19) 0.23683(15) 0.0213(5) Uani 1 1 d . . . . .
H10 H 0.5073 0.8580 0.2001 0.026 Uiso 1 1 calc R U . . .
C11 C 0.43140(10) 0.8195(2) 0.20356(16) 0.0248(5) Uani 1 1 d . . . . .
H11 H 0.4189 0.7989 0.1440 0.030 Uiso 1 1 calc R U . . .
C12 C 0.39713(10) 0.8138(2) 0.25775(16) 0.0257(5) Uani 1 1 d . . . . .
H12 H 0.3612 0.7889 0.2363 0.031 Uiso 1 1 calc R U . . .
C13 C 0.41673(9) 0.84529(19) 0.34296(16) 0.0214(5) Uani 1 1 d . . . . .
C27 C 0.80396(10) 0.8634(2) 0.91781(16) 0.0235(5) Uani 1 1 d . . . . .
C28 C 0.8539(3) 0.9091(7) 0.8967(6) 0.0425(19) Uani 0.608(5) 1 d D U P A 1
C29 C 0.8482(4) 0.9760(12) 0.8248(7) 0.038(3) Uani 0.608(5) 1 d D U P A 1
H29 H 0.8134 0.9883 0.7871 0.046 Uiso 0.608(5) 1 calc R U P A 1
C30 C 0.8924(4) 1.0252(11) 0.8072(8) 0.060(3) Uani 0.608(5) 1 d D U P A 1
H30 H 0.8882 1.0785 0.7629 0.072 Uiso 0.608(5) 1 calc R U P A 1
C31 C 0.9451(3) 0.9924(8) 0.8586(5) 0.084(3) Uani 0.608(5) 1 d D U P A 1
C32 C 0.9505(2) 0.9219(6) 0.9283(5) 0.071(2) Uani 0.608(5) 1 d D U P A 1
H32 H 0.9853 0.9023 0.9625 0.085 Uiso 0.608(5) 1 calc R U P A 1
C33 C 0.9056(2) 0.8801(5) 0.9484(4) 0.0500(15) Uani 0.608(5) 1 d D U P A 1
H33 H 0.9095 0.8324 0.9965 0.060 Uiso 0.608(5) 1 calc R U P A 1
C34 C 0.9954(4) 1.0447(10) 0.8410(7) 0.132(5) Uani 0.608(5) 1 d D U P A 1
H34A H 0.9846 1.0919 0.7898 0.198 Uiso 0.608(5) 1 calc R U P A 1
H34B H 1.0142 1.0876 0.8918 0.198 Uiso 0.608(5) 1 calc R U P A 1
H34C H 1.0194 0.9879 0.8304 0.198 Uiso 0.608(5) 1 calc R U P A 1
C28A C 0.8475(5) 0.9291(10) 0.9033(10) 0.040(3) Uani 0.392(5) 1 d D U P A 2
C29A C 0.8497(7) 0.9531(19) 0.8181(12) 0.043(4) Uani 0.392(5) 1 d D U P A 2
H29A H 0.8211 0.9319 0.7697 0.052 Uiso 0.392(5) 1 calc R U P A 2
C30A C 0.8936(7) 1.008(2) 0.8050(11) 0.085(6) Uani 0.392(5) 1 d D U P A 2
H30A H 0.8981 1.0118 0.7477 0.103 Uiso 0.392(5) 1 calc R U P A 2
C31A C 0.9324(3) 1.0579(8) 0.8746(6) 0.047(2) Uani 0.392(5) 1 d D U P A 2
C32A C 0.9301(3) 1.0332(7) 0.9597(5) 0.044(2) Uani 0.392(5) 1 d D U P A 2
H32A H 0.9574 1.0588 1.0082 0.052 Uiso 0.392(5) 1 calc R U P A 2
C33A C 0.8884(3) 0.9722(6) 0.9731(4) 0.0326(18) Uani 0.392(5) 1 d D U P A 2
H33A H 0.8870 0.9584 1.0312 0.039 Uiso 0.392(5) 1 calc R U P A 2
C34A C 0.9808(4) 1.1195(10) 0.8598(8) 0.068(3) Uani 0.392(5) 1 d D U P A 2
H34D H 0.9760 1.1298 0.7972 0.102 Uiso 0.392(5) 1 calc R U P A 2
H34E H 0.9837 1.1902 0.8886 0.102 Uiso 0.392(5) 1 calc R U P A 2
H34F H 1.0137 1.0778 0.8843 0.102 Uiso 0.392(5) 1 calc R U P A 2
C35 C 0.67357(9) 0.87423(18) 1.02353(15) 0.0184(5) Uani 1 1 d . . . . .
C36 C 0.63592(9) 0.94065(18) 1.05900(15) 0.0187(5) Uani 1 1 d . . . . .
C37 C 0.59885(10) 1.00753(19) 1.00326(16) 0.0242(5) Uani 1 1 d . . . . .
H37 H 0.5997 1.0150 0.9442 0.029 Uiso 1 1 calc R U . . .
C38 C 0.56075(11) 1.0633(2) 1.03305(17) 0.0281(6) Uani 1 1 d . . . . .
H38 H 0.5360 1.1094 0.9943 0.034 Uiso 1 1 calc R U . . .
C39 C 0.55819(10) 1.05268(19) 1.11891(17) 0.0252(5) Uani 1 1 d . . . . .
C40 C 0.59690(10) 0.9896(2) 1.17513(16) 0.0267(6) Uani 1 1 d . . . . .
H40 H 0.5969 0.9841 1.2347 0.032 Uiso 1 1 calc R U . . .
C41 C 0.63564(10) 0.9345(2) 1.14601(15) 0.0230(5) Uani 1 1 d . . . . .
H41 H 0.6620 0.8924 1.1857 0.028 Uiso 1 1 calc R U . . .
C42 C 0.51342(11) 1.1046(2) 1.1490(2) 0.0343(7) Uani 1 1 d . . . . .
H42A H 0.4869 1.0494 1.1532 0.051 Uiso 1 1 calc R U . . .
H42B H 0.4960 1.1603 1.1070 0.051 Uiso 1 1 calc R U . . .
H42C H 0.5282 1.1379 1.2063 0.051 Uiso 1 1 calc R U . . .
C44 C 0.69553(9) 0.45726(18) 0.89509(14) 0.0187(5) Uani 1 1 d . . . . .
C43 C 0.68143(9) 0.57515(19) 0.88781(14) 0.0174(5) Uani 1 1 d . . . . .
C45 C 0.73750(10) 0.4179(2) 0.86408(17) 0.0259(5) Uani 1 1 d . . . . .
H45 H 0.7574 0.4659 0.8378 0.031 Uiso 1 1 calc R U . . .
C46 C 0.75037(11) 0.3084(2) 0.87146(18) 0.0331(6) Uani 1 1 d . . . . .
H46 H 0.7787 0.2821 0.8492 0.040 Uiso 1 1 calc R U . . .
C47 C 0.72273(12) 0.2371(2) 0.91066(18) 0.0312(6) Uani 1 1 d . . . . .
C48 C 0.68194(11) 0.2773(2) 0.94323(17) 0.0275(6) Uani 1 1 d . . . . .
H48 H 0.6634 0.2299 0.9723 0.033 Uiso 1 1 calc R U . . .
C49 C 0.66777(10) 0.38614(19) 0.93397(15) 0.0219(5) Uani 1 1 d . . . . .
H49 H 0.6387 0.4118 0.9546 0.026 Uiso 1 1 calc R U . . .
C50 C 0.73649(14) 0.1178(2) 0.9166(2) 0.0482(8) Uani 1 1 d . . . . .
H50A H 0.7261 0.0858 0.8582 0.072 Uiso 1 1 calc R U . . .
H50B H 0.7170 0.0815 0.9537 0.072 Uiso 1 1 calc R U . . .
H50C H 0.7753 0.1088 0.9419 0.072 Uiso 1 1 calc R U . . .
C51 C 0.79474(10) 0.53993(19) 1.08278(14) 0.0205(5) Uani 1 1 d . . . . .
C52 C 0.79432(10) 0.42143(19) 1.10229(15) 0.0229(5) Uani 1 1 d . . . . .
C53 C 0.83285(11) 0.3539(2) 1.08401(18) 0.0324(6) Uani 1 1 d . . . . .
H53 H 0.8597 0.3830 1.0597 0.039 Uiso 1 1 calc R U . . .
C54 C 0.83221(13) 0.2435(2) 1.1013(2) 0.0410(7) Uani 1 1 d . . . . .
H54 H 0.8587 0.1978 1.0884 0.049 Uiso 1 1 calc R U . . .
C55 C 0.79352(14) 0.1990(2) 1.13719(19) 0.0419(8) Uani 1 1 d . . . . .
C56 C 0.75555(13) 0.2670(2) 1.15531(19) 0.0375(7) Uani 1 1 d . . . . .
H56 H 0.7290 0.2380 1.1805 0.045 Uiso 1 1 calc R U . . .
C57 C 0.75537(11) 0.3766(2) 1.13752(16) 0.0283(6) Uani 1 1 d . . . . .
H57 H 0.7284 0.4217 1.1495 0.034 Uiso 1 1 calc R U . . .
C58 C 0.79295(18) 0.0784(3) 1.1550(3) 0.0660(11) Uani 1 1 d . . . . .
H58A H 0.8142 0.0637 1.2148 0.099 Uiso 1 1 calc R U . . .
H58B H 0.8085 0.0393 1.1140 0.099 Uiso 1 1 calc R U . . .
H58C H 0.7558 0.0544 1.1479 0.099 Uiso 1 1 calc R U . . .
N2 N 0.8258(4) 0.8029(7) 1.1900(6) 0.019(3) Uiso 0.476(4) 1 d . . P B 3
C59 C 0.8776(3) 0.8214(6) 1.1987(4) 0.0306(16) Uiso 0.476(4) 1 d . . P B 3
H59 H 0.8927 0.8048 1.1520 0.037 Uiso 0.476(4) 1 calc R U P B 3
C60 C 0.9096(3) 0.8643(6) 1.2745(4) 0.0365(15) Uiso 0.476(4) 1 d . . P B 3
H60 H 0.9468 0.8756 1.2803 0.044 Uiso 0.476(4) 1 calc R U P B 3
C61 C 0.8876(2) 0.8911(6) 1.3426(4) 0.0305(15) Uiso 0.476(4) 1 d . . P B 3
C62 C 0.8349(4) 0.8697(7) 1.3337(6) 0.026(3) Uiso 0.476(4) 1 d . . P B 3
H62 H 0.8190 0.8834 1.3801 0.031 Uiso 0.476(4) 1 calc R U P B 3
C63 C 0.8059(4) 0.8292(8) 1.2583(6) 0.024(3) Uiso 0.476(4) 1 d . . P B 3
H63 H 0.7687 0.8178 1.2517 0.028 Uiso 0.476(4) 1 calc R U P B 3
C64 C 0.9209(3) 0.9460(6) 1.4246(4) 0.0398(16) Uiso 0.476(4) 1 d . . P B 3
H64 H 0.9018 0.9418 1.4715 0.048 Uiso 0.476(4) 1 calc R U P B 3
C65 C 0.9384(3) 1.0687(6) 1.4137(5) 0.055(2) Uiso 0.476(4) 1 d . . P B 3
C66 C 0.9189(3) 1.1238(6) 1.3275(4) 0.0426(16) Uiso 0.476(4) 1 d . . P B 3
H66 H 0.8851 1.1597 1.3127 0.051 Uiso 0.476(4) 1 calc R U P B 3
C67 C 0.9492(3) 1.1223(8) 1.2718(6) 0.064(2) Uiso 0.476(4) 1 d . . P B 3
H67 H 0.9339 1.1440 1.2131 0.076 Uiso 0.476(4) 1 calc R U P B 3
C68 C 1.0047(3) 1.0885(7) 1.2980(5) 0.055(2) Uiso 0.476(4) 1 d . . P B 3
H68 H 1.0250 1.0891 1.2563 0.066 Uiso 0.476(4) 1 calc R U P B 3
C69 C 1.0286(3) 1.0560(6) 1.3805(5) 0.0461(17) Uiso 0.476(4) 1 d . . P B 3
H69 H 1.0664 1.0444 1.3961 0.055 Uiso 0.476(4) 1 calc R U P B 3
C70 C 0.9993(3) 1.0373(6) 1.4485(5) 0.0480(18) Uiso 0.476(4) 1 d . . P B 3
C71 C 0.9766(2) 0.9192(5) 1.4597(4) 0.0203(12) Uiso 0.476(4) 1 d . . P B 3
H71 H 0.9922 0.8537 1.4387 0.024 Uiso 0.476(4) 1 calc R U P B 3
F2 F 0.9209(3) 1.1407(6) 1.4741(4) 0.0502(17) Uani 0.476(4) 1 d . U P B 3
N3 N 1.1762(3) 1.2106(6) 1.8164(5) 0.022(3) Uiso 0.524(4) 1 d . . P B 4
C72 C 1.1980(3) 1.1790(6) 1.7531(5) 0.016(2) Uiso 0.524(4) 1 d . . P B 4
H72 H 1.2360 1.1763 1.7649 0.019 Uiso 0.524(4) 1 calc R U P B 4
C73 C 1.1666(3) 1.1497(7) 1.6695(6) 0.026(2) Uiso 0.524(4) 1 d . . P B 4
H73 H 1.1838 1.1272 1.6267 0.031 Uiso 0.524(4) 1 calc R U P B 4
C74 C 1.1101(2) 1.1531(5) 1.6484(4) 0.0302(13) Uiso 0.524(4) 1 d . . P B 4
C75 C 1.0877(2) 1.1856(5) 1.7153(4) 0.0299(12) Uiso 0.524(4) 1 d . . P B 4
H75 H 1.0498 1.1870 1.7061 0.036 Uiso 0.524(4) 1 calc R U P B 4
C76 C 1.1213(2) 1.2155(5) 1.7951(4) 0.0255(13) Uiso 0.524(4) 1 d . . P B 4
H76 H 1.1050 1.2414 1.8382 0.031 Uiso 0.524(4) 1 calc R U P B 4
C77 C 1.0798(2) 1.1205(5) 1.5593(4) 0.0367(14) Uiso 0.524(4) 1 d . . P B 4
H77 H 1.0996 1.1014 1.5191 0.044 Uiso 0.524(4) 1 calc R U P B 4
C78 C 1.0265(5) 1.1163(10) 1.5323(9) 0.105(4) Uiso 0.524(4) 1 d . . P B 4
H78 H 1.0061 1.1021 1.5727 0.126 Uiso 0.524(4) 1 calc R U P B 4
C79 C 1.0012(2) 1.1324(5) 1.4466(4) 0.0393(14) Uiso 0.524(4) 1 d . . P B 4
C80 C 1.0283(3) 1.1239(6) 1.3864(5) 0.0540(18) Uiso 0.524(4) 1 d . . P B 4
H80 H 1.0635 1.0938 1.4028 0.065 Uiso 0.524(4) 1 calc R U P B 4
C81 C 1.0082(4) 1.1556(9) 1.3041(7) 0.095(3) Uiso 0.524(4) 1 d . . P B 4
H81 H 1.0290 1.1496 1.2633 0.114 Uiso 0.524(4) 1 calc R U P B 4
C82 C 0.9564(5) 1.1977(11) 1.2787(9) 0.126(4) Uiso 0.524(4) 1 d . . P B 4
H82 H 0.9418 1.2218 1.2205 0.152 Uiso 0.524(4) 1 calc R U P B 4
C83 C 0.9264(6) 1.2041(11) 1.3380(9) 0.129(4) Uiso 0.524(4) 1 d . . P B 4
H83 H 0.8912 1.2341 1.3231 0.155 Uiso 0.524(4) 1 calc R U P B 4
C84 C 0.9496(3) 1.1652(7) 1.4192(5) 0.065(2) Uiso 0.524(4) 1 d . . P B 4
F3 F 0.9225(4) 1.1924(9) 1.4839(8) 0.148(5) Uani 0.524(4) 1 d . U P B 4

loop_
_atom_site_aniso_label
_atom_site_aniso_U_11
_atom_site_aniso_U_22
_atom_site_aniso_U_33
_atom_site_aniso_U_23
_atom_site_aniso_U_13
_atom_site_aniso_U_12
Zn1 0.01676(14) 0.01650(13) 0.01345(13) 0.00051(10) 0.00353(10) 0.00344(10)
Zn2 0.02065(15) 0.01996(15) 0.02310(15) 0.00654(11) 0.00645(11) 0.00212(11)
F1 0.0195(7) 0.0356(8) 0.0284(8) -0.0063(7) 0.0093(6) -0.0035(6)
O1 0.0200(9) 0.0183(8) 0.0211(8) 0.0010(7) 0.0029(7) -0.0012(6)
O2 0.0272(10) 0.0391(11) 0.0199(9) 0.0084(8) 0.0029(7) -0.0098(8)
O3 0.0266(9) 0.0290(9) 0.0206(9) -0.0045(7) 0.0071(7) 0.0087(7)
O4 0.0239(9) 0.0259(9) 0.0269(9) 0.0071(8) 0.0077(7) 0.0079(7)
O5 0.0203(8) 0.0176(8) 0.0275(9) 0.0069(7) 0.0086(7) 0.0031(7)
O6 0.0186(9) 0.0247(9) 0.0256(9) -0.0004(7) 0.0072(7) 0.0022(7)
O7 0.0313(10) 0.0253(9) 0.0387(11) 0.0017(8) 0.0165(9) -0.0003(8)
O8 0.0248(9) 0.0205(8) 0.0226(9) 0.0007(7) 0.0075(7) 0.0041(7)
N1 0.0171(9) 0.0141(9) 0.0148(9) 0.0004(7) 0.0048(7) 0.0023(7)
C1 0.0178(12) 0.0180(11) 0.0200(12) 0.0008(9) 0.0063(9) 0.0031(9)
C2 0.0200(12) 0.0181(11) 0.0174(11) 0.0009(9) 0.0079(9) 0.0025(9)
C3 0.0177(11) 0.0142(11) 0.0141(11) -0.0020(9) 0.0018(9) 0.0022(9)
C4 0.0150(11) 0.0188(11) 0.0210(12) 0.0008(10) 0.0055(9) 0.0016(9)
C5 0.0175(11) 0.0171(11) 0.0183(11) 0.0023(9) 0.0070(9) 0.0012(9)
C6 0.0174(11) 0.0141(11) 0.0149(11) 0.0011(9) 0.0039(9) 0.0020(9)
C7 0.0152(11) 0.0159(11) 0.0177(11) 0.0035(9) 0.0044(9) 0.0023(8)
C8 0.0189(12) 0.0120(10) 0.0193(11) 0.0003(9) 0.0026(9) 0.0019(9)
C9 0.0180(12) 0.0147(11) 0.0224(12) 0.0008(9) 0.0024(9) 0.0000(9)
C10 0.0268(13) 0.0180(11) 0.0199(12) 0.0016(10) 0.0077(10) 0.0001(10)
C11 0.0287(14) 0.0253(13) 0.0172(12) -0.0021(10) 0.0005(10) 0.0005(10)
C12 0.0204(13) 0.0287(14) 0.0242(13) -0.0033(11) -0.0002(10) -0.0016(10)
C13 0.0203(12) 0.0220(12) 0.0229(12) 0.0008(10) 0.0076(10) 0.0034(9)
C27 0.0244(13) 0.0252(13) 0.0205(12) -0.0002(10) 0.0056(10) -0.0070(10)
C28 0.030(3) 0.071(5) 0.024(4) 0.005(3) 0.004(3) -0.029(3)
C29 0.033(4) 0.052(6) 0.024(4) 0.009(3) -0.002(3) -0.016(3)
C30 0.056(5) 0.076(5) 0.052(5) 0.016(4) 0.021(4) -0.027(4)
C31 0.047(4) 0.131(8) 0.076(5) 0.004(5) 0.022(4) -0.048(5)
C32 0.025(3) 0.082(5) 0.103(5) 0.005(4) 0.012(3) -0.019(3)
C33 0.032(3) 0.051(3) 0.064(4) 0.013(3) 0.007(2) -0.011(2)
C34 0.078(6) 0.210(13) 0.118(8) -0.005(9) 0.044(6) -0.091(8)
C28A 0.026(5) 0.064(7) 0.026(5) 0.009(5) 0.001(4) -0.010(4)
C29A 0.044(7) 0.055(9) 0.033(5) 0.001(6) 0.015(5) -0.025(5)
C30A 0.062(9) 0.148(14) 0.038(7) 0.033(8) -0.001(7) -0.058(9)
C31A 0.025(4) 0.055(6) 0.061(5) 0.021(5) 0.012(4) -0.009(4)
C32A 0.029(4) 0.055(5) 0.048(4) -0.009(4) 0.011(3) -0.016(3)
C33A 0.027(4) 0.044(4) 0.029(3) -0.004(3) 0.012(3) -0.004(3)
C34A 0.043(6) 0.084(8) 0.082(8) 0.023(7) 0.024(5) -0.019(5)
C35 0.0208(12) 0.0143(11) 0.0211(12) 0.0000(9) 0.0071(10) -0.0007(9)
C36 0.0219(12) 0.0158(11) 0.0192(11) -0.0017(9) 0.0069(9) 0.0003(9)
C37 0.0322(14) 0.0225(12) 0.0206(12) 0.0025(10) 0.0116(11) 0.0053(10)
C38 0.0329(15) 0.0221(13) 0.0324(14) 0.0071(11) 0.0141(12) 0.0083(11)
C39 0.0309(14) 0.0165(12) 0.0334(14) -0.0066(11) 0.0174(12) -0.0046(10)
C40 0.0318(14) 0.0321(14) 0.0189(12) -0.0054(11) 0.0115(11) -0.0063(11)
C41 0.0234(13) 0.0268(13) 0.0185(12) 0.0014(10) 0.0048(10) -0.0007(10)
C42 0.0404(16) 0.0236(13) 0.0485(17) -0.0076(13) 0.0284(14) -0.0005(12)
C44 0.0220(12) 0.0177(11) 0.0139(11) 0.0006(9) 0.0004(9) -0.0002(9)
C43 0.0194(12) 0.0207(12) 0.0111(10) 0.0013(9) 0.0022(9) 0.0003(9)
C45 0.0296(14) 0.0213(13) 0.0288(14) 0.0018(11) 0.0113(11) 0.0012(10)
C46 0.0340(15) 0.0266(14) 0.0383(16) -0.0052(12) 0.0092(12) 0.0095(11)
C47 0.0424(16) 0.0150(12) 0.0293(14) -0.0033(10) -0.0024(12) 0.0004(11)
C48 0.0331(15) 0.0204(13) 0.0235(13) 0.0002(10) -0.0020(11) -0.0096(11)
C49 0.0238(13) 0.0226(12) 0.0171(12) -0.0018(10) 0.0016(10) -0.0045(10)
C50 0.062(2) 0.0184(14) 0.055(2) -0.0031(14) -0.0012(17) 0.0054(14)
C51 0.0249(13) 0.0214(12) 0.0136(11) -0.0013(9) 0.0026(9) 0.0013(10)
C52 0.0305(14) 0.0191(12) 0.0158(11) -0.0003(10) 0.0003(10) 0.0017(10)
C53 0.0378(16) 0.0280(14) 0.0312(15) 0.0000(12) 0.0090(12) 0.0059(12)
C54 0.0522(19) 0.0273(15) 0.0382(17) -0.0013(13) 0.0027(14) 0.0155(13)
C55 0.063(2) 0.0251(15) 0.0298(15) 0.0052(12) -0.0016(14) -0.0010(14)
C56 0.0487(18) 0.0305(16) 0.0295(15) 0.0064(12) 0.0038(13) -0.0087(13)
C57 0.0332(15) 0.0264(14) 0.0220(13) 0.0026(11) 0.0014(11) -0.0018(11)
C58 0.105(3) 0.0258(17) 0.060(2) 0.0119(16) 0.010(2) 0.0010(18)
F2 0.025(2) 0.086(4) 0.042(3) -0.017(3) 0.013(2) -0.012(3)
F3 0.069(5) 0.206(13) 0.183(10) 0.080(8) 0.057(6) 0.043(7)

loop_
_atom_type_symbol
_atom_type_description
_atom_type_scat_dispersion_real
_atom_type_scat_dispersion_imag
_atom_type_scat_source
C C 0.0033 0.0016 'International Tables Vol C Tables 4.2.6.8 and 6.1.1.4'
H H 0.0000 0.0000 'International Tables Vol C Tables 4.2.6.8 and 6.1.1.4'
N N 0.0061 0.0033 'International Tables Vol C Tables 4.2.6.8 and 6.1.1.4'
O O 0.0106 0.0060 'International Tables Vol C Tables 4.2.6.8 and 6.1.1.4'
F F 0.0171 0.0103 'International Tables Vol C Tables 4.2.6.8 and 6.1.1.4'
Zn Zn 0.2839 1.4301 'International Tables Vol C Tables 4.2.6.8 and 6.1.1.4'

loop_
_geom_angle_atom_site_label_1
_geom_angle_atom_site_label_2
_geom_angle_atom_site_label_3
_geom_angle
_geom_angle_site_symmetry_1
_geom_angle_site_symmetry_3
O5 Zn1 O3 128.56(7) . .
O5 Zn1 O1 101.28(7) . .
O3 Zn1 O1 106.55(7) . .
O5 Zn1 N1 115.97(7) . .
O3 Zn1 N1 100.05(7) . .
O1 Zn1 N1 101.14(7) . .
O2 Zn2 O8 139.36(7) . .
O2 Zn2 N3 99.7(2) . 3_778
O8 Zn2 N3 105.3(2) . 3_778
O2 Zn2 O4 108.32(8) . .
O8 Zn2 O4 100.09(7) . .
N3 Zn2 O4 96.6(2) 3_778 .
O2 Zn2 N2 98.0(2) . .
O8 Zn2 N2 108.4(2) . .
O4 Zn2 N2 94.3(2) . .
O2 Zn2 O7 89.93(7) . .
O8 Zn2 O7 58.02(6) . .
N3 Zn2 O7 92.2(2) 3_778 .
O4 Zn2 O7 157.98(7) . .
N2 Zn2 O7 95.3(2) . .
O2 Zn2 C51 115.77(8) . .
O8 Zn2 C51 29.57(7) . .
N3 Zn2 C51 98.7(2) 3_778 .
O4 Zn2 C51 129.66(7) . .
N2 Zn2 C51 102.2(2) . .
O7 Zn2 C51 28.50(6) . .
C27 O1 Zn1 125.09(15) . .
C27 O2 Zn2 144.72(17) . .
C35 O3 Zn1 132.91(15) . .
C35 O4 Zn2 136.14(16) . .
C43 O5 Zn1 111.42(14) . .
C51 O7 Zn2 79.25(14) . .
C51 O8 Zn2 101.35(14) . .
C1 N1 C5 117.64(19) . .
C1 N1 Zn1 120.57(15) . .
C5 N1 Zn1 121.67(14) . .
N1 C1 C2 122.7(2) . .
C1 C2 C3 120.0(2) . .
C2 C3 C4 116.8(2) . .
C2 C3 C6 119.62(19) . .
C4 C3 C6 123.4(2) . .
C5 C4 C3 120.1(2) . .
N1 C5 C4 122.6(2) . .
C3 C6 C7 119.54(18) . .
C3 C6 C7 115.91(18) . 3_676
C7 C6 C7 89.01(16) . 3_676
C8 C7 C6 118.57(18) . .
C8 C7 C6 115.69(18) . 3_676
C6 C7 C6 90.99(16) . 3_676
C13 C8 C9 116.2(2) . .
C13 C8 C7 118.4(2) . .
C9 C8 C7 125.2(2) . .
C10 C9 C8 121.0(2) . .
C11 C10 C9 120.6(2) . .
C10 C11 C12 119.7(2) . .
C13 C12 C11 118.1(2) . .
F1 C13 C12 118.0(2) . .
F1 C13 C8 117.6(2) . .
C12 C13 C8 124.4(2) . .
O1 C27 O2 125.9(2) . .
O1 C27 C28A 116.8(6) . .
O2 C27 C28A 116.9(6) . .
O1 C27 C28 117.9(4) . .
O2 C27 C28 115.9(4) . .
C29 C28 C33 120.5(8) . .
C29 C28 C27 119.5(7) . .
C33 C28 C27 120.0(8) . .
C30 C29 C28 121.0(9) . .
C29 C30 C31 117.6(9) . .
C32 C31 C30 120.5(7) . .
C32 C31 C34 119.9(7) . .
C30 C31 C34 119.4(7) . .
C33 C32 C31 120.6(6) . .
C32 C33 C28 119.3(7) . .
C29A C28A C33A 117.6(14) . .
C29A C28A C27 120.2(10) . .
C33A C28A C27 122.1(13) . .
C30A C29A C28A 119.7(15) . .
C29A C30A C31A 122.0(14) . .
C32A C31A C30A 117.0(9) . .
C32A C31A C34A 120.1(7) . .
C30A C31A C34A 122.0(9) . .
C33A C32A C31A 120.3(7) . .
C32A C33A C28A 122.3(10) . .
O3 C35 O4 125.4(2) . .
O3 C35 C36 116.2(2) . .
O4 C35 C36 118.4(2) . .
C41 C36 C37 118.9(2) . .
C41 C36 C35 121.6(2) . .
C37 C36 C35 119.5(2) . .
C38 C37 C36 120.5(2) . .
C37 C38 C39 120.9(2) . .
C40 C39 C38 118.1(2) . .
C40 C39 C42 121.0(2) . .
C38 C39 C42 120.9(2) . .
C41 C40 C39 121.2(2) . .
C40 C41 C36 120.1(2) . .
C49 C44 C45 118.9(2) . .
C49 C44 C43 120.6(2) . .
C45 C44 C43 120.5(2) . .
O6 C43 O5 122.9(2) . .
O6 C43 C44 121.4(2) . .
O5 C43 C44 115.66(19) . .
C46 C45 C44 120.1(2) . .
C47 C46 C45 121.2(3) . .
C46 C47 C48 118.4(2) . .
C46 C47 C50 120.5(3) . .
C48 C47 C50 121.0(3) . .
C47 C48 C49 120.8(2) . .
C44 C49 C48 120.6(2) . .
O7 C51 O8 121.2(2) . .
O7 C51 C52 121.5(2) . .
O8 C51 C52 117.3(2) . .
O7 C51 Zn2 72.25(13) . .
O8 C51 Zn2 49.09(11) . .
C52 C51 Zn2 165.59(17) . .
C53 C52 C57 118.8(2) . .
C53 C52 C51 120.0(2) . .
C57 C52 C51 121.3(2) . .
C52 C53 C54 120.0(3) . .
C55 C54 C53 121.1(3) . .
C56 C55 C54 118.3(3) . .
C56 C55 C58 121.1(3) . .
C54 C55 C58 120.6(3) . .
C55 C56 C57 121.2(3) . .
C56 C57 C52 120.6(3) . .
C59 N2 C63 117.4(8) . .
C59 N2 Zn2 119.5(6) . .
C63 N2 Zn2 123.0(7) . .
N2 C59 C60 120.8(7) . .
C59 C60 C61 120.1(6) . .
C62 C61 C60 118.6(7) . .
C62 C61 C64 120.0(7) . .
C60 C61 C64 121.4(6) . .
C63 C62 C61 118.3(9) . .
C62 C63 N2 124.7(10) . .
C71 C64 C61 120.7(6) . .
C71 C64 C65 88.7(5) . .
C61 C64 C65 116.2(6) . .
F2 C65 C66 103.8(6) . .
F2 C65 C70 111.9(6) . .
C66 C65 C70 119.9(6) . .
F2 C65 C64 110.9(6) . .
C66 C65 C64 119.6(6) . .
C70 C65 C64 90.7(5) . .
C67 C66 C65 119.4(7) . .
C66 C67 C68 121.7(8) . .
C69 C68 C67 121.9(8) . .
C68 C69 C70 124.0(7) . .
C69 C70 C71 118.9(6) . 3_778
C69 C70 C65 111.1(6) . .
C71 C70 C65 111.4(6) 3_778 .
C69 C70 C71 119.6(6) . .
C71 C70 C71 106.4(5) 3_778 .
C65 C70 C71 84.5(5) . .
C69 C70 C70 144.5(7) . 3_778
C71 C70 C70 55.0(4) 3_778 3_778
C65 C70 C70 102.4(6) . 3_778
C71 C70 C70 51.4(4) . 3_778
C64 C71 C70 113.8(5) . 3_778
C64 C71 C70 96.0(5) . .
C70 C71 C70 73.6(5) 3_778 .
C72 N3 C76 116.3(7) . .
C72 N3 Zn2 119.9(6) . 3_778
C76 N3 Zn2 123.6(6) . 3_778
N3 C72 C73 122.4(8) . .
C74 C73 C72 121.1(8) . .
C75 C74 C73 116.0(6) . .
C75 C74 C77 126.0(5) . .
C73 C74 C77 118.0(6) . .
C76 C75 C74 119.4(5) . .
N3 C76 C75 124.7(6) . .
C78 C77 C74 123.9(7) . .
C77 C78 C79 119.8(11) . .
C80 C79 C84 117.0(6) . .
C80 C79 C78 120.4(8) . .
C84 C79 C78 122.4(8) . .
C81 C80 C79 122.8(8) . .
C80 C81 C82 119.2(11) . .
C83 C82 C81 119.7(14) . .
C84 C83 C82 116.6(13) . .
C79 C84 C83 124.1(9) . .
C79 C84 F3 117.9(8) . .
C83 C84 F3 115.2(10) . .

loop_
_geom_bond_atom_site_label_1
_geom_bond_atom_site_label_2
_geom_bond_distance
_geom_bond_site_symmetry_2
Zn1 O5 1.9238(16) .
Zn1 O3 1.9303(16) .
Zn1 O1 1.9780(16) .
Zn1 N1 2.0224(18) .
Zn2 O2 1.9488(17) .
Zn2 O8 1.9679(17) .
Zn2 N3 1.984(8) 3_778
Zn2 O4 1.9979(16) .
Zn2 N2 2.132(9) .
Zn2 O7 2.4751(18) .
Zn2 C51 2.553(2) .
F1 C13 1.366(3) .
O1 C27 1.251(3) .
O2 C27 1.258(3) .
O3 C35 1.257(3) .
O4 C35 1.258(3) .
O5 C43 1.292(3) .
O6 C43 1.234(3) .
O7 C51 1.240(3) .
O8 C51 1.285(3) .
N1 C1 1.345(3) .
N1 C5 1.346(3) .
C1 C2 1.380(3) .
C2 C3 1.390(3) .
C3 C4 1.396(3) .
C3 C6 1.502(3) .
C4 C5 1.379(3) .
C6 C7 1.545(3) .
C6 C7 1.592(3) 3_676
C7 C8 1.505(3) .
C7 C6 1.592(3) 3_676
C8 C13 1.385(3) .
C8 C9 1.395(3) .
C9 C10 1.388(3) .
C10 C11 1.384(3) .
C11 C12 1.392(3) .
C12 C13 1.371(3) .
C27 C28A 1.452(18) .
C27 C28 1.524(11) .
C28 C29 1.387(9) .
C28 C33 1.414(9) .
C29 C30 1.386(9) .
C30 C31 1.445(11) .
C31 C32 1.387(9) .
C31 C34 1.540(8) .
C32 C33 1.380(7) .
C28A C29A 1.404(13) .
C28A C33A 1.415(12) .
C29A C30A 1.382(12) .
C30A C31A 1.422(13) .
C31A C32A 1.405(10) .
C31A C34A 1.532(10) .
C32A C33A 1.376(8) .
C35 C36 1.493(3) .
C36 C41 1.389(3) .
C36 C37 1.390(3) .
C37 C38 1.383(3) .
C38 C39 1.391(4) .
C39 C40 1.388(4) .
C39 C42 1.506(3) .
C40 C41 1.387(3) .
C44 C49 1.380(3) .
C44 C45 1.392(3) .
C44 C43 1.497(3) .
C45 C46 1.389(4) .
C46 C47 1.382(4) .
C47 C48 1.383(4) .
C47 C50 1.512(4) .
C48 C49 1.391(3) .
C51 C52 1.496(3) .
C52 C53 1.387(4) .
C52 C57 1.390(4) .
C53 C54 1.391(4) .
C54 C55 1.389(5) .
C55 C56 1.378(4) .
C55 C58 1.516(4) .
C56 C57 1.383(4) .
N2 C59 1.325(11) .
N2 C63 1.358(13) .
C59 C60 1.373(9) .
C60 C61 1.392(9) .
C61 C62 1.354(11) .
C61 C64 1.516(9) .
C62 C63 1.331(14) .
C64 C71 1.436(9) .
C64 C65 1.603(11) .
C65 F2 1.466(10) .
C65 C66 1.492(10) .
C65 C70 1.568(10) .
C66 C67 1.330(10) .
C67 C68 1.442(11) .
C68 C69 1.353(10) .
C69 C70 1.495(9) .
C70 C71 1.525(9) 3_778
C70 C71 1.599(9) .
C70 C70 1.873(14) 3_778
C71 C70 1.525(9) 3_778
N3 C72 1.335(12) .
N3 C76 1.367(10) .
N3 Zn2 1.984(8) 3_778
C72 C73 1.407(12) .
C73 C74 1.407(10) .
C74 C75 1.398(8) .
C74 C77 1.481(8) .
C75 C76 1.382(8) .
C77 C78 1.327(14) .
C78 C79 1.360(14) .
C79 C80 1.333(9) .
C79 C84 1.347(10) .
C80 C81 1.331(12) .
C81 C82 1.390(15) .
C82 C83 1.373(16) .
C83 C84 1.359(15) .
C84 F3 1.430(13) .
